data_7025100
loop_
_publ_author_name
'Han, Ying-Feng'
'Fei, Yue'
'Jin, Guo-Xin'

_publ_section_title
;
 Self-assembled half-sandwich Ir, Rh-based organometallic molecular boxes
 for reversible trapping of halocarbon molecules.
;
_journal_issue 16
_journal_name_full 'Dalton transactions (Cambridge, England : 2003)'
_journal_page_first 3976
_journal_page_last 3984
_journal_paper_doi 10.1039/b925098k
_journal_volume 39
_journal_year 2010
_chemical_formula_sum 'C104 H96 F12 N4 O20 Rh4 S4'
_chemical_formula_weight 2489.73
_chemical_name_systematic
;
?
;
_space_group_IT_number 14
_symmetry_cell_setting monoclinic
_symmetry_space_group_name_Hall '-P 2ybc'
_symmetry_space_group_name_H-M 'P 1 21/c 1'
_atom_sites_solution_hydrogens geom
_atom_sites_solution_primary direct
_atom_sites_solution_secondary difmap
_audit_creation_method SHELXL-97
_cell_angle_alpha 90.00
_cell_angle_beta 107.573(7)
_cell_angle_gamma 90.00
_cell_formula_units_Z 2
_cell_length_a 16.643(9)
_cell_length_b 16.438(9)
_cell_length_c 22.817(12)
_cell_measurement_reflns_used 901
_cell_measurement_temperature 293(2)
_cell_measurement_theta_max 24.706
_cell_measurement_theta_min 2.246
_cell_volume 5951(6)
_computing_cell_refinement 'Bruker SMART'
_computing_data_collection 'Bruker SMART'
_computing_data_reduction 'Bruker SHELXTL'
_computing_molecular_graphics 'Bruker SHELXTL'
_computing_publication_material 'Bruker SHELXTL'
_computing_structure_refinement 'SHELXL-97 (Sheldrick, 1997)'
_computing_structure_solution 'SHELXS-97 (Sheldrick, 1990)'
_diffrn_ambient_temperature 293(2)
_diffrn_measured_fraction_theta_full 0.962
_diffrn_measured_fraction_theta_max 0.962
_diffrn_measurement_device_type 'CCD area detector'
_diffrn_measurement_method 'phi and omega scans'
_diffrn_radiation_monochromator graphite
_diffrn_radiation_source 'fine-focus sealed tube'
_diffrn_radiation_type MoK\a
_diffrn_radiation_wavelength 0.71073
_diffrn_reflns_av_R_equivalents 0.0616
_diffrn_reflns_av_sigmaI/netI 0.0954
_diffrn_reflns_limit_h_max 21
_diffrn_reflns_limit_h_min -21
_diffrn_reflns_limit_k_max 21
_diffrn_reflns_limit_k_min -21
_diffrn_reflns_limit_l_max 16
_diffrn_reflns_limit_l_min -28
_diffrn_reflns_number 27964
_diffrn_reflns_theta_full 27.19
_diffrn_reflns_theta_max 27.19
_diffrn_reflns_theta_min 1.55
_diffrn_standards_decay_% 4.69
_exptl_absorpt_coefficient_mu 0.695
_exptl_absorpt_correction_T_max 0.9337
_exptl_absorpt_correction_T_min 0.9212
_exptl_absorpt_correction_type multi-scan
_exptl_absorpt_process_details sadabs
_exptl_crystal_colour red
_exptl_crystal_density_diffrn 1.389
_exptl_crystal_density_method 'not measured'
_exptl_crystal_description prism
_exptl_crystal_F_000 2520
_exptl_crystal_size_max 0.12
_exptl_crystal_size_mid 0.10
_exptl_crystal_size_min 0.10
_refine_diff_density_max 1.195
_refine_diff_density_min -1.017
_refine_diff_density_rms 0.109
_refine_ls_extinction_method none
_refine_ls_goodness_of_fit_ref 0.888
_refine_ls_hydrogen_treatment constr
_refine_ls_matrix_type full
_refine_ls_number_parameters 605
_refine_ls_number_reflns 12751
_refine_ls_number_restraints 0
_refine_ls_restrained_S_all 0.888
_refine_ls_R_factor_all 0.1011
_refine_ls_R_factor_gt 0.0573
_refine_ls_shift/su_max 0.002
_refine_ls_shift/su_mean 0.000
_refine_ls_structure_factor_coef Fsqd
_refine_ls_weighting_details 'calc w=1/[\s^2^(Fo^2^)+(0.0847P)^2^+0.0000P] where P=(Fo^2^+2Fc^2^)/3'
_refine_ls_weighting_scheme calc
_refine_ls_wR_factor_gt 0.1388
_refine_ls_wR_factor_ref 0.1535
_reflns_number_gt 7178
_reflns_number_total 12751
_reflns_threshold_expression >2sigma(I)
_cod_data_source_file b925098k.txt
_cod_data_source_block complex_5b
_cod_depositor_comments
;
The following automatic conversions were performed:

'_symmetry_cell_setting' value 'Monoclinic' changed to 'monoclinic'
according to /home/saulius/struct/CIF-dictionaries/cif_core.dic
dictionary named 'cif_core.dic' version 2.4.2 from 2011-04-26.

Automatic conversion script
Id: cif_fix_values 1891 2012-01-12 08:04:46Z andrius 
;
_cod_original_cell_volume 5951(5)
_cod_original_sg_symbol_H-M P2(1)/c
_cod_database_code 7025100

loop_
_symmetry_equiv_pos_as_xyz
'x, y, z'
'-x, y+1/2, -z+1/2'
'-x, -y, -z'
'x, -y-1/2, z-1/2'

loop_
_atom_site_label
_atom_site_type_symbol
_atom_site_fract_x
_atom_site_fract_y
_atom_site_fract_z
_atom_site_U_iso_or_equiv
_atom_site_adp_type
_atom_site_occupancy
_atom_site_symmetry_multiplicity
_atom_site_calc_flag
_atom_site_refinement_flags
Rh1 Rh 0.58683(2) 0.44389(2) 0.774205(18) 0.03883(13) Uani 1 1 d .
Rh2 Rh 0.87737(2) 0.80910(2) 0.682297(18) 0.03519(12) Uani 1 1 d .
N1 N 0.6710(3) 0.4081(3) 0.85905(19) 0.0435(10) Uani 1 1 d .
N2 N 0.9536(2) 0.7756(2) 0.77234(19) 0.0368(9) Uani 1 1 d .
O1 O 0.6913(2) 0.44729(19) 0.74448(16) 0.0410(8) Uani 1 1 d .
O2 O 0.6227(2) 0.5607(2) 0.80383(16) 0.0415(8) Uani 1 1 d .
O3 O 0.7818(2) 0.80142(18) 0.72248(15) 0.0369(8) Uani 1 1 d .
O4 O 0.8593(2) 0.6862(2) 0.66737(16) 0.0425(8) Uani 1 1 d .
O5 O 0.7821(7) 0.1369(6) 0.8491(5) 0.228(5) Uani 1 1 d .
O6 O 0.9142(7) 0.1235(5) 0.8323(4) 0.207(5) Uani 1 1 d .
O7 O 0.8176(5) 0.0130(3) 0.8118(3) 0.129(2) Uani 1 1 d .
F1 F 0.8393(6) 0.0081(6) 0.9424(3) 0.223(4) Uani 1 1 d .
F2 F 0.9163(5) 0.1077(4) 0.9614(3) 0.160(3) Uani 1 1 d .
F3 F 0.9516(5) 0.0000(6) 0.9225(4) 0.217(4) Uani 1 1 d .
S1 S 0.84220(19) 0.08265(14) 0.84512(12) 0.1080(8) Uani 1 1 d .
C1 C 0.7252(3) 0.5100(3) 0.7282(2) 0.0333(11) Uani 1 1 d .
C2 C 0.7186(3) 0.5906(3) 0.7472(2) 0.0292(10) Uani 1 1 d .
C3 C 0.6718(3) 0.6095(3) 0.7880(2) 0.0336(11) Uani 1 1 d .
C4 C 0.6794(3) 0.6898(3) 0.8156(2) 0.0334(10) Uani 1 1 d .
C5 C 0.6508(3) 0.7038(3) 0.8659(2) 0.0429(12) Uani 1 1 d .
H5 H 0.6250 0.6620 0.8810 0.051 Uiso 1 1 calc R
C6 C 0.6603(3) 0.7785(3) 0.8934(3) 0.0501(14) Uani 1 1 d .
H6 H 0.6426 0.7868 0.9279 0.060 Uiso 1 1 calc R
C7 C 0.6968(3) 0.8428(3) 0.8699(3) 0.0464(13) Uani 1 1 d .
H7 H 0.7022 0.8940 0.8880 0.056 Uiso 1 1 calc R
C8 C 0.7243(3) 0.8292(3) 0.8199(2) 0.0397(12) Uani 1 1 d .
H8 H 0.7479 0.8719 0.8040 0.048 Uiso 1 1 calc R
C9 C 0.7177(3) 0.7530(3) 0.7924(2) 0.0351(11) Uani 1 1 d .
C10 C 0.7557(3) 0.7378(3) 0.7436(2) 0.0303(10) Uani 1 1 d .
C11 C 0.7646(3) 0.6562(3) 0.7259(2) 0.0297(10) Uani 1 1 d .
C12 C 0.8142(3) 0.6373(3) 0.6872(2) 0.0327(11) Uani 1 1 d .
C13 C 0.8169(3) 0.5526(3) 0.6664(2) 0.0362(11) Uani 1 1 d .
C14 C 0.8625(3) 0.5341(3) 0.6262(3) 0.0458(13) Uani 1 1 d .
H14 H 0.8921 0.5749 0.6133 0.055 Uiso 1 1 calc R
C15 C 0.8642(4) 0.4563(3) 0.6055(3) 0.0597(16) Uani 1 1 d .
H15 H 0.8934 0.4441 0.5778 0.072 Uiso 1 1 calc R
C16 C 0.8216(4) 0.3958(3) 0.6265(3) 0.0560(15) Uani 1 1 d .
H16 H 0.8224 0.3427 0.6125 0.067 Uiso 1 1 calc R
C17 C 0.7791(3) 0.4125(3) 0.6668(3) 0.0459(13) Uani 1 1 d .
H17 H 0.7522 0.3708 0.6812 0.055 Uiso 1 1 calc R
C18 C 0.7751(3) 0.4917(3) 0.6871(2) 0.0339(11) Uani 1 1 d .
C19 C 0.6669(4) 0.4427(4) 0.9114(3) 0.0549(15) Uani 1 1 d .
H19 H 0.6272 0.4832 0.9096 0.066 Uiso 1 1 calc R
C20 C 0.7200(4) 0.4197(4) 0.9674(3) 0.0580(16) Uani 1 1 d .
H20 H 0.7156 0.4449 1.0028 0.070 Uiso 1 1 calc R
C21 C 0.7788(3) 0.3607(3) 0.9723(2) 0.0452(13) Uani 1 1 d .
C22 C 0.7808(3) 0.3247(3) 0.9179(3) 0.0488(13) Uani 1 1 d .
H22 H 0.8184 0.2824 0.9191 0.059 Uiso 1 1 calc R
C23 C 0.7283(3) 0.3504(3) 0.8621(3) 0.0477(13) Uani 1 1 d .
H23 H 0.7328 0.3272 0.8260 0.057 Uiso 1 1 calc R
C24 C 0.8336(4) 0.3359(4) 1.0333(3) 0.0564(15) Uani 1 1 d .
H24 H 0.8206 0.3586 1.0667 0.068 Uiso 1 1 calc R
C25 C 0.8952(4) 0.2886(4) 1.0463(3) 0.0531(15) Uani 1 1 d .
H25 H 0.9081 0.2633 1.0138 0.064 Uiso 1 1 calc R
C26 C 0.9456(3) 0.8126(3) 0.8224(2) 0.0429(12) Uani 1 1 d .
H26 H 0.9059 0.8540 0.8169 0.051 Uiso 1 1 calc R
C27 C 0.9922(3) 0.7937(4) 0.8814(3) 0.0503(14) Uani 1 1 d .
H27 H 0.9849 0.8224 0.9145 0.060 Uiso 1 1 calc R
C28 C 1.0506(3) 0.7307(3) 0.8910(3) 0.0481(14) Uani 1 1 d .
C29 C 1.0581(3) 0.6918(3) 0.8397(3) 0.0505(14) Uani 1 1 d .
H29 H 1.0963 0.6493 0.8439 0.061 Uiso 1 1 calc R
C30 C 1.0087(3) 0.7158(3) 0.7812(3) 0.0472(13) Uani 1 1 d .
H30 H 1.0149 0.6885 0.7472 0.057 Uiso 1 1 calc R
C31 C 0.5107(4) 0.3897(5) 0.6921(3) 0.0628(18) Uani 1 1 d .
C32 C 0.5125(4) 0.3398(3) 0.7470(4) 0.080(3) Uani 1 1 d .
C33 C 0.4739(4) 0.3897(5) 0.7814(3) 0.069(2) Uani 1 1 d .
C34 C 0.4525(4) 0.4606(5) 0.7544(4) 0.077(2) Uani 1 1 d .
C35 C 0.4733(4) 0.4619(4) 0.7021(3) 0.0654(19) Uani 1 1 d .
C36 C 0.5419(6) 0.3705(11) 0.6417(5) 0.223(9) Uani 1 1 d .
H36A H 0.4954 0.3622 0.6052 0.334 Uiso 1 1 calc R
H36B H 0.5753 0.3219 0.6509 0.334 Uiso 1 1 calc R
H36C H 0.5760 0.4146 0.6351 0.334 Uiso 1 1 calc R
C37 C 0.5412(6) 0.2546(5) 0.7622(8) 0.250(10) Uani 1 1 d .
H37A H 0.5457 0.2436 0.8044 0.375 Uiso 1 1 calc R
H37B H 0.5953 0.2473 0.7560 0.375 Uiso 1 1 calc R
H37C H 0.5013 0.2179 0.7361 0.375 Uiso 1 1 calc R
C38 C 0.4580(6) 0.3649(9) 0.8394(4) 0.194(7) Uani 1 1 d .
H38A H 0.4764 0.4073 0.8694 0.292 Uiso 1 1 calc R
H38B H 0.4887 0.3158 0.8545 0.292 Uiso 1 1 calc R
H38C H 0.3989 0.3554 0.8319 0.292 Uiso 1 1 calc R
C39 C 0.4125(6) 0.5318(7) 0.7781(7) 0.183(7) Uani 1 1 d .
H39A H 0.4500 0.5777 0.7854 0.275 Uiso 1 1 calc R
H39B H 0.4021 0.5166 0.8158 0.275 Uiso 1 1 calc R
H39C H 0.3603 0.5461 0.7481 0.275 Uiso 1 1 calc R
C40 C 0.4567(6) 0.5352(7) 0.6570(6) 0.189(7) Uani 1 1 d .
H40A H 0.3983 0.5360 0.6332 0.284 Uiso 1 1 calc R
H40B H 0.4909 0.5300 0.6301 0.284 Uiso 1 1 calc R
H40C H 0.4706 0.5849 0.6800 0.284 Uiso 1 1 calc R
C41 C 0.8455(3) 0.9259(3) 0.6420(2) 0.0418(12) Uani 1 1 d .
C42 C 0.9315(3) 0.9253(3) 0.6767(2) 0.0404(12) Uani 1 1 d .
C43 C 0.9729(3) 0.8640(3) 0.6509(3) 0.0471(13) Uani 1 1 d .
C44 C 0.9118(4) 0.8286(3) 0.6004(3) 0.0509(14) Uani 1 1 d .
C45 C 0.8327(4) 0.8660(3) 0.5951(2) 0.0502(14) Uani 1 1 d .
C46 C 0.7789(4) 0.9784(4) 0.6539(3) 0.0595(16) Uani 1 1 d .
H46A H 0.7914 0.9874 0.6973 0.089 Uiso 1 1 calc R
H46B H 0.7252 0.9520 0.6386 0.089 Uiso 1 1 calc R
H46C H 0.7772 1.0297 0.6334 0.089 Uiso 1 1 calc R
C47 C 0.9744(4) 0.9798(3) 0.7291(3) 0.0589(16) Uani 1 1 d .
H47A H 1.0009 1.0240 0.7145 0.088 Uiso 1 1 calc R
H47B H 1.0164 0.9495 0.7594 0.088 Uiso 1 1 calc R
H47C H 0.9337 1.0010 0.7472 0.088 Uiso 1 1 calc R
C48 C 1.0648(4) 0.8439(4) 0.6720(3) 0.0677(19) Uani 1 1 d .
H48A H 1.0731 0.7900 0.6587 0.102 Uiso 1 1 calc R
H48B H 1.0853 0.8465 0.7161 0.102 Uiso 1 1 calc R
H48C H 1.0950 0.8822 0.6548 0.102 Uiso 1 1 calc R
C49 C 0.9267(5) 0.7627(4) 0.5604(3) 0.074(2) Uani 1 1 d .
H49A H 0.9520 0.7852 0.5314 0.112 Uiso 1 1 calc R
H49B H 0.8740 0.7377 0.5387 0.112 Uiso 1 1 calc R
H49C H 0.9637 0.7227 0.5852 0.112 Uiso 1 1 calc R
C50 C 0.7494(5) 0.8497(5) 0.5459(3) 0.086(2) Uani 1 1 d .
H50A H 0.7036 0.8656 0.5608 0.130 Uiso 1 1 calc R
H50B H 0.7449 0.7928 0.5361 0.130 Uiso 1 1 calc R
H50C H 0.7472 0.8805 0.5096 0.130 Uiso 1 1 calc R
C51 C 0.8929(7) 0.0467(6) 0.9226(4) 0.100(3) Uani 1 1 d .

loop_
_atom_site_aniso_label
_atom_site_aniso_U_11
_atom_site_aniso_U_22
_atom_site_aniso_U_33
_atom_site_aniso_U_23
_atom_site_aniso_U_13
_atom_site_aniso_U_12
Rh1 0.0358(2) 0.0402(2) 0.0374(2) 0.00428(18) 0.00641(17) -0.00996(18)
Rh2 0.0367(2) 0.0311(2) 0.0380(2) 0.00764(17) 0.01162(17) -0.00113(17)
N1 0.038(2) 0.050(3) 0.039(2) 0.005(2) 0.005(2) -0.008(2)
N2 0.037(2) 0.031(2) 0.039(2) 0.0045(18) 0.0063(19) 0.0010(18)
O1 0.045(2) 0.0320(18) 0.048(2) 0.0027(16) 0.0174(17) -0.0062(15)
O2 0.0407(19) 0.042(2) 0.046(2) 0.0000(16) 0.0187(17) -0.0094(16)
O3 0.0394(18) 0.0259(16) 0.049(2) 0.0052(15) 0.0180(16) 0.0042(14)
O4 0.046(2) 0.0321(18) 0.055(2) -0.0001(16) 0.0230(17) -0.0056(16)
O5 0.294(13) 0.162(8) 0.204(9) -0.030(7) 0.039(9) 0.121(9)
O6 0.300(12) 0.143(7) 0.203(9) 0.004(6) 0.111(9) -0.129(8)
O7 0.226(7) 0.076(4) 0.090(4) -0.032(3) 0.053(5) -0.050(4)
F1 0.331(11) 0.237(9) 0.126(5) -0.025(5) 0.110(7) -0.162(8)
F2 0.235(7) 0.115(4) 0.113(4) -0.042(4) 0.028(4) -0.037(5)
F3 0.203(8) 0.256(9) 0.197(8) 0.025(7) 0.065(6) 0.134(7)
S1 0.153(2) 0.0681(13) 0.0986(17) -0.0198(12) 0.0308(16) 0.0003(15)
C1 0.031(3) 0.033(3) 0.032(3) 0.005(2) 0.004(2) 0.002(2)
C2 0.026(2) 0.028(2) 0.031(2) 0.0025(19) 0.0060(19) -0.0041(19)
C3 0.028(2) 0.040(3) 0.032(3) 0.001(2) 0.009(2) -0.006(2)
C4 0.025(2) 0.037(3) 0.035(3) 0.002(2) 0.006(2) -0.001(2)
C5 0.039(3) 0.049(3) 0.044(3) 0.004(2) 0.018(2) -0.005(2)
C6 0.055(3) 0.055(3) 0.042(3) -0.006(3) 0.018(3) 0.008(3)
C7 0.048(3) 0.037(3) 0.060(4) -0.003(3) 0.026(3) 0.004(2)
C8 0.034(3) 0.035(3) 0.052(3) 0.001(2) 0.014(2) 0.003(2)
C9 0.027(2) 0.038(3) 0.036(3) 0.002(2) 0.002(2) 0.004(2)
C10 0.027(2) 0.033(3) 0.029(2) 0.005(2) 0.007(2) 0.0004(19)
C11 0.028(2) 0.031(2) 0.028(2) 0.0015(19) 0.0060(19) -0.0016(19)
C12 0.030(2) 0.032(2) 0.033(3) 0.004(2) 0.006(2) -0.002(2)
C13 0.036(3) 0.033(2) 0.039(3) -0.001(2) 0.009(2) 0.003(2)
C14 0.051(3) 0.037(3) 0.056(3) 0.006(2) 0.025(3) 0.001(2)
C15 0.066(4) 0.047(3) 0.077(4) -0.013(3) 0.039(4) 0.009(3)
C16 0.060(4) 0.036(3) 0.079(4) -0.007(3) 0.031(3) 0.003(3)
C17 0.043(3) 0.038(3) 0.060(3) 0.002(3) 0.020(3) 0.007(2)
C18 0.031(3) 0.030(2) 0.039(3) 0.004(2) 0.009(2) -0.002(2)
C19 0.061(4) 0.053(3) 0.050(4) 0.001(3) 0.015(3) 0.004(3)
C20 0.076(4) 0.058(4) 0.034(3) -0.005(3) 0.009(3) 0.007(3)
C21 0.047(3) 0.044(3) 0.039(3) 0.003(2) 0.006(3) -0.008(3)
C22 0.039(3) 0.051(3) 0.056(3) 0.004(3) 0.014(3) 0.002(3)
C23 0.043(3) 0.053(3) 0.044(3) 0.002(3) 0.008(3) -0.001(3)
C24 0.053(4) 0.058(4) 0.057(4) -0.001(3) 0.014(3) 0.005(3)
C25 0.054(4) 0.055(4) 0.053(4) 0.004(3) 0.020(3) -0.011(3)
C26 0.042(3) 0.039(3) 0.049(3) 0.011(3) 0.016(3) -0.002(2)
C27 0.039(3) 0.062(4) 0.049(3) 0.005(3) 0.012(3) -0.005(3)
C28 0.049(3) 0.047(3) 0.045(3) 0.009(3) 0.010(3) -0.014(3)
C29 0.047(3) 0.035(3) 0.068(4) 0.007(3) 0.015(3) 0.005(2)
C30 0.051(3) 0.035(3) 0.052(3) 0.009(2) 0.010(3) 0.003(2)
C31 0.037(3) 0.101(5) 0.046(4) -0.028(4) 0.005(3) -0.023(3)
C32 0.045(4) 0.024(3) 0.132(7) 0.001(4) -0.030(4) -0.010(3)
C33 0.051(4) 0.096(6) 0.055(4) 0.002(4) 0.009(3) -0.044(4)
C34 0.048(4) 0.087(6) 0.097(6) -0.023(5) 0.024(4) -0.023(4)
C35 0.038(3) 0.063(4) 0.075(5) 0.017(4) -0.012(3) -0.003(3)
C36 0.077(6) 0.47(3) 0.124(9) -0.179(13) 0.042(6) -0.076(10)
C37 0.105(8) 0.046(5) 0.46(2) 0.012(9) -0.118(11) -0.025(5)
C38 0.121(8) 0.37(2) 0.085(7) 0.030(9) 0.018(6) -0.156(11)
C39 0.068(6) 0.191(12) 0.294(17) -0.142(12) 0.058(8) -0.026(7)
C40 0.116(8) 0.157(11) 0.213(13) 0.110(10) -0.072(8) -0.047(7)
C41 0.049(3) 0.035(3) 0.045(3) 0.018(2) 0.019(3) 0.002(2)
C42 0.044(3) 0.034(3) 0.043(3) 0.012(2) 0.013(2) -0.002(2)
C43 0.043(3) 0.046(3) 0.059(4) 0.019(3) 0.026(3) 0.004(2)
C44 0.062(4) 0.043(3) 0.057(4) 0.015(3) 0.032(3) -0.003(3)
C45 0.063(4) 0.045(3) 0.039(3) 0.014(3) 0.012(3) -0.003(3)
C46 0.060(4) 0.052(3) 0.073(4) 0.021(3) 0.028(3) 0.018(3)
C47 0.067(4) 0.038(3) 0.069(4) 0.005(3) 0.018(3) -0.014(3)
C48 0.050(4) 0.060(4) 0.105(5) 0.023(4) 0.042(4) 0.005(3)
C49 0.111(6) 0.059(4) 0.066(4) -0.005(3) 0.045(4) -0.002(4)
C50 0.097(6) 0.077(5) 0.060(4) 0.012(4) -0.014(4) -0.011(4)
C51 0.134(8) 0.088(6) 0.094(6) -0.027(5) 0.061(6) -0.022(6)

loop_
_atom_type_symbol
_atom_type_description
_atom_type_scat_dispersion_real
_atom_type_scat_dispersion_imag
_atom_type_scat_source
C C 0.0033 0.0016 'International Tables Vol C Tables 4.2.6.8 and 6.1.1.4'
H H 0.0000 0.0000 'International Tables Vol C Tables 4.2.6.8 and 6.1.1.4'
N N 0.0061 0.0033 'International Tables Vol C Tables 4.2.6.8 and 6.1.1.4'
O O 0.0106 0.0060 'International Tables Vol C Tables 4.2.6.8 and 6.1.1.4'
F F 0.0171 0.0103 'International Tables Vol C Tables 4.2.6.8 and 6.1.1.4'
S S 0.1246 0.1234 'International Tables Vol C Tables 4.2.6.8 and 6.1.1.4'
Rh Rh -1.1178 0.9187 'International Tables Vol C Tables 4.2.6.8 and 6.1.1.4'

loop_
_geom_angle_atom_site_label_1
_geom_angle_atom_site_label_2
_geom_angle_atom_site_label_3
_geom_angle
_geom_angle_site_symmetry_3
O1 Rh1 O2 83.85(13) .
O1 Rh1 C32 114.1(3) .
O2 Rh1 C32 160.8(2) .
O1 Rh1 N1 85.21(16) .
O2 Rh1 N1 84.96(15) .
C32 Rh1 N1 102.4(2) .
O1 Rh1 C31 93.46(19) .
O2 Rh1 C31 136.0(2) .
C32 Rh1 C31 41.4(3) .
N1 Rh1 C31 138.8(3) .
O1 Rh1 C35 112.7(2) .
O2 Rh1 C35 103.1(2) .
C32 Rh1 C35 64.9(2) .
N1 Rh1 C35 160.8(2) .
C31 Rh1 C35 38.4(3) .
O1 Rh1 C33 153.3(3) .
O2 Rh1 C33 122.6(3) .
C32 Rh1 C33 39.2(3) .
N1 Rh1 C33 99.8(2) .
C31 Rh1 C33 65.5(2) .
C35 Rh1 C33 61.2(3) .
O1 Rh1 C34 148.8(3) .
O2 Rh1 C34 97.4(2) .
C32 Rh1 C34 63.9(3) .
N1 Rh1 C34 126.0(3) .
C31 Rh1 C34 64.1(3) .
C35 Rh1 C34 36.5(3) .
C33 Rh1 C34 35.7(3) .
O4 Rh2 O3 85.39(12) .
O4 Rh2 C45 106.62(19) .
O3 Rh2 C45 110.14(19) .
O4 Rh2 C41 144.22(18) .
O3 Rh2 C41 97.00(16) .
C45 Rh2 C41 39.2(2) .
O4 Rh2 C42 156.05(17) .
O3 Rh2 C42 118.50(17) .
C45 Rh2 C42 65.4(2) .
C41 Rh2 C42 38.70(19) .
O4 Rh2 C43 116.57(18) .
O3 Rh2 C43 158.04(18) .
C45 Rh2 C43 65.4(2) .
C41 Rh2 C43 65.6(2) .
C42 Rh2 C43 39.6(2) .
O4 Rh2 N2 85.46(14) .
O3 Rh2 N2 82.55(15) .
C45 Rh2 N2 162.77(19) .
C41 Rh2 N2 130.31(18) .
C42 Rh2 N2 98.61(17) .
C43 Rh2 N2 98.40(19) .
O4 Rh2 C44 93.86(18) .
O3 Rh2 C44 147.43(19) .
C45 Rh2 C44 39.1(2) .
C41 Rh2 C44 65.4(2) .
C42 Rh2 C44 65.4(2) .
C43 Rh2 C44 38.6(2) .
N2 Rh2 C44 129.9(2) .
C23 N1 C19 118.9(5) .
C23 N1 Rh1 120.9(4) .
C19 N1 Rh1 120.2(4) .
C30 N2 C26 116.9(5) .
C30 N2 Rh2 121.6(4) .
C26 N2 Rh2 121.5(3) .
C1 O1 Rh1 127.5(3) .
C3 O2 Rh1 129.8(3) .
C10 O3 Rh2 127.7(3) .
C12 O4 Rh2 129.4(3) .
O5 S1 O7 118.8(6) .
O5 S1 O6 111.8(7) .
O7 S1 O6 113.2(5) .
O5 S1 C51 106.5(6) .
O7 S1 C51 104.0(4) .
O6 S1 C51 100.0(5) .
O1 C1 C2 125.7(4) .
O1 C1 C18 114.0(4) .
C2 C1 C18 120.3(4) .
C1 C2 C3 121.2(4) .
C1 C2 C11 119.1(4) .
C3 C2 C11 119.6(4) .
O2 C3 C2 125.1(4) .
O2 C3 C4 115.5(4) .
C2 C3 C4 119.4(4) .
C5 C4 C9 119.8(5) .
C5 C4 C3 120.2(4) .
C9 C4 C3 120.1(4) .
C6 C5 C4 120.5(5) .
C5 C6 C7 120.3(5) .
C8 C7 C6 119.2(5) .
C7 C8 C9 121.5(5) .
C8 C9 C4 118.7(5) .
C8 C9 C10 120.3(4) .
C4 C9 C10 120.8(4) .
O3 C10 C11 125.9(4) .
O3 C10 C9 115.0(4) .
C11 C10 C9 119.1(4) .
C12 C11 C10 121.2(4) .
C12 C11 C2 120.0(4) .
C10 C11 C2 118.9(4) .
O4 C12 C11 127.0(4) .
O4 C12 C13 113.7(4) .
C11 C12 C13 119.3(4) .
C18 C13 C14 120.0(5) .
C18 C13 C12 120.4(4) .
C14 C13 C12 119.6(4) .
C15 C14 C13 120.3(5) .
C14 C15 C16 119.1(5) .
C17 C16 C15 121.1(5) .
C16 C17 C18 120.4(5) .
C13 C18 C17 119.1(5) .
C13 C18 C1 120.9(4) .
C17 C18 C1 120.0(4) .
N1 C19 C20 121.5(5) .
C21 C20 C19 121.4(6) .
C20 C21 C22 116.2(5) .
C20 C21 C24 120.1(5) .
C22 C21 C24 123.6(5) .
C23 C22 C21 121.2(5) .
N1 C23 C22 120.8(5) .
C25 C24 C21 128.7(6) .
C24 C25 C28 125.4(6) 3_767
N2 C26 C27 124.3(5) .
C26 C27 C28 119.0(6) .
C29 C28 C27 116.9(5) .
C29 C28 C25 122.8(5) 3_767
C27 C28 C25 120.3(6) 3_767
C28 C29 C30 120.3(5) .
N2 C30 C29 122.7(5) .
C35 C31 C36 127.4(10) .
C35 C31 C32 103.2(6) .
C36 C31 C32 129.3(10) .
C35 C31 Rh1 71.0(3) .
C36 C31 Rh1 122.5(5) .
C32 C31 Rh1 68.5(3) .
C33 C32 C37 125.7(11) .
C33 C32 C31 104.5(5) .
C37 C32 C31 129.6(11) .
C33 C32 Rh1 71.9(3) .
C37 C32 Rh1 125.5(5) .
C31 C32 Rh1 70.1(3) .
C34 C33 C32 110.8(7) .
C34 C33 C38 124.5(10) .
C32 C33 C38 124.7(10) .
C34 C33 Rh1 73.3(4) .
C32 C33 Rh1 68.9(3) .
C38 C33 Rh1 125.7(5) .
C33 C34 C35 109.1(7) .
C33 C34 C39 126.8(10) .
C35 C34 C39 124.1(10) .
C33 C34 Rh1 71.0(4) .
C35 C34 Rh1 70.1(4) .
C39 C34 Rh1 123.9(5) .
C34 C35 C31 112.3(7) .
C34 C35 C40 124.1(9) .
C31 C35 C40 123.6(9) .
C34 C35 Rh1 73.4(4) .
C31 C35 Rh1 70.7(3) .
C40 C35 Rh1 124.2(5) .
C42 C41 C45 108.3(5) .
C42 C41 C46 125.9(5) .
C45 C41 C46 125.8(5) .
C42 C41 Rh2 70.9(3) .
C45 C41 Rh2 70.2(3) .
C46 C41 Rh2 123.1(4) .
C41 C42 C43 107.8(5) .
C41 C42 C47 127.2(5) .
C43 C42 C47 125.0(5) .
C41 C42 Rh2 70.4(3) .
C43 C42 Rh2 70.3(3) .
C47 C42 Rh2 126.8(4) .
C44 C43 C42 107.7(5) .
C44 C43 C48 125.9(6) .
C42 C43 C48 126.3(6) .
C44 C43 Rh2 70.9(3) .
C42 C43 Rh2 70.2(3) .
C48 C43 Rh2 126.3(4) .
C43 C44 C45 108.2(5) .
C43 C44 C49 126.1(6) .
C45 C44 C49 125.7(6) .
C43 C44 Rh2 70.5(3) .
C45 C44 Rh2 69.8(3) .
C49 C44 Rh2 124.5(4) .
C41 C45 C44 108.0(5) .
C41 C45 C50 125.1(6) .
C44 C45 C50 126.8(6) .
C41 C45 Rh2 70.6(3) .
C44 C45 Rh2 71.1(3) .
C50 C45 Rh2 126.8(4) .
F3 C51 F1 109.0(10) .
F3 C51 F2 113.5(11) .
F1 C51 F2 103.6(8) .
F3 C51 S1 109.5(7) .
F1 C51 S1 109.7(8) .
F2 C51 S1 111.3(7) .

loop_
_geom_bond_atom_site_label_1
_geom_bond_atom_site_label_2
_geom_bond_distance
_geom_bond_site_symmetry_2
Rh1 O1 2.050(3) .
Rh1 O2 2.063(3) .
Rh1 C32 2.092(5) .
Rh1 N1 2.102(4) .
Rh1 C31 2.115(5) .
Rh1 C35 2.119(6) .
Rh1 C33 2.132(6) .
Rh1 C34 2.160(7) .
Rh2 O4 2.056(3) .
Rh2 O3 2.066(3) .
Rh2 C45 2.119(5) .
Rh2 C41 2.125(5) .
Rh2 C42 2.131(5) .
Rh2 C43 2.133(5) .
Rh2 N2 2.135(4) .
Rh2 C44 2.137(5) .
N1 C23 1.333(7) .
N1 C19 1.342(7) .
N2 C30 1.317(6) .
N2 C26 1.336(6) .
O1 C1 1.283(5) .
O2 C3 1.273(5) .
O3 C10 1.281(5) .
O4 C12 1.272(5) .
O5 S1 1.364(8) .
O6 S1 1.478(8) .
O7 S1 1.367(5) .
F1 C51 1.285(10) .
F2 C51 1.317(9) .
F3 C51 1.243(10) .
S1 C51 1.812(10) .
C1 C2 1.409(6) .
C1 C18 1.460(7) .
C2 C3 1.418(6) .
C2 C11 1.487(6) .
C3 C4 1.450(7) .
C4 C5 1.388(7) .
C4 C9 1.402(7) .
C5 C6 1.367(7) .
C6 C7 1.403(8) .
C7 C8 1.369(7) .
C8 C9 1.391(7) .
C9 C10 1.458(7) .
C10 C11 1.421(6) .
C11 C12 1.412(6) .
C12 C13 1.477(6) .
C13 C18 1.380(6) .
C13 C14 1.388(7) .
C14 C15 1.367(7) .
C15 C16 1.389(8) .
C16 C17 1.347(8) .
C17 C18 1.390(7) .
C19 C20 1.369(8) .
C20 C21 1.358(8) .
C21 C22 1.386(7) .
C21 C24 1.473(8) .
C22 C23 1.375(7) .
C24 C25 1.250(8) .
C25 C28 1.477(8) 3_767
C26 C27 1.371(7) .
C27 C28 1.392(8) .
C28 C29 1.371(8) .
C28 C25 1.477(8) 3_767
C29 C30 1.397(8) .
C31 C35 1.391(9) .
C31 C36 1.435(10) .
C31 C32 1.489(10) .
C32 C33 1.416(10) .
C32 C37 1.487(10) .
C33 C34 1.317(10) .
C33 C38 1.482(10) .
C34 C35 1.339(10) .
C34 C39 1.525(11) .
C35 C40 1.553(11) .
C41 C42 1.410(7) .
C41 C45 1.422(8) .
C41 C46 1.493(7) .
C42 C43 1.443(7) .
C42 C47 1.493(8) .
C43 C44 1.411(8) .
C43 C48 1.494(7) .
C44 C45 1.425(8) .
C44 C49 1.485(8) .
C45 C50 1.521(8) .
